data_7039183
loop_
_publ_author_name
'Wang, Jian-Feng'
'Liu, Shi-Yuan'
'Liu, Chun-Yu'
'Ren, Zhi-Gang'
'Lang, Jian-Ping'

_publ_section_title
;
 Silver(i) complexes with a P-N hybrid ligand and oxyanions: synthesis,
 structures, photocatalysis and photocurrent responses.
;
_journal_issue 22
_journal_name_full 'Dalton transactions (Cambridge, England : 2003)'
_journal_page_first 9294
_journal_page_last 9306
_journal_paper_doi 10.1039/c6dt01211f
_journal_volume 45
_journal_year 2016
_chemical_formula_moiety 'C62 H56 Ag4 N8 O12 P4'
_chemical_formula_sum 'C62 H56 Ag4 N8 O12 P4'
_chemical_formula_weight 1660.50
_chemical_name_systematic
;
 ?
;
_space_group_crystal_system monoclinic
_space_group_IT_number 14
_space_group_name_Hall '-P 2yn'
_space_group_name_H-M_alt 'P 1 21/n 1'
_symmetry_space_group_name_Hall '-P 2yn'
_symmetry_space_group_name_H-M 'P 1 21/n 1'
_atom_sites_solution_hydrogens geom
_audit_update_record
;
2016-01-31 deposited with the CCDC.
2016-05-03 downloaded from the CCDC.
;
_cell_angle_alpha 90
_cell_angle_beta 95.590(3)
_cell_angle_gamma 90
_cell_formula_units_Z 2
_cell_length_a 13.2011(3)
_cell_length_b 14.8654(5)
_cell_length_c 16.4747(5)
_cell_measurement_reflns_used 8360
_cell_measurement_temperature 298(2)
_cell_measurement_theta_max 28.4530
_cell_measurement_theta_min 3.6870
_cell_volume 3217.61(16)
_computing_cell_refinement
;
CrysAlisPro, Agilent Technologies,
Version 1.171.36.32 (release 02-08-2013 CrysAlis171 .NET)
(compiled Aug  2 2013,16:46:58)
;
_computing_data_collection
;
CrysAlisPro, Agilent Technologies,
Version 1.171.36.32 (release 02-08-2013 CrysAlis171 .NET)
(compiled Aug  2 2013,16:46:58)
;
_computing_data_reduction
;
CrysAlisPro, Agilent Technologies,
Version 1.171.36.32 (release 02-08-2013 CrysAlis171 .NET)
(compiled Aug  2 2013,16:46:58)
;
_computing_molecular_graphics 'SHELXL-2013 (Sheldrick, 2013)'
_computing_structure_refinement 'SHELXL-2013 (Sheldrick, 2013)'
_computing_structure_solution 'SHELXL-2013 (Sheldrick, 2013)'
_diffrn_ambient_temperature 298(2)
_diffrn_detector_area_resol_mean 10.4471
_diffrn_measured_fraction_theta_full 0.998
_diffrn_measured_fraction_theta_max 0.875
_diffrn_measurement_device_type 'Xcalibur, Atlas, Gemini'
_diffrn_measurement_method '\w scans'
_diffrn_radiation_monochromator graphite
_diffrn_radiation_type MoK\a
_diffrn_radiation_wavelength 0.71073
_diffrn_reflns_av_R_equivalents 0.0359
_diffrn_reflns_av_unetI/netI 0.0419
_diffrn_reflns_Laue_measured_fraction_full 0.998
_diffrn_reflns_Laue_measured_fraction_max 0.875
_diffrn_reflns_limit_h_max 17
_diffrn_reflns_limit_h_min -18
_diffrn_reflns_limit_k_max 20
_diffrn_reflns_limit_k_min -20
_diffrn_reflns_limit_l_max 19
_diffrn_reflns_limit_l_min -22
_diffrn_reflns_number 24597
_diffrn_reflns_point_group_measured_fraction_full 0.998
_diffrn_reflns_point_group_measured_fraction_max 0.875
_diffrn_reflns_theta_full 25.242
_diffrn_reflns_theta_max 30.342
_diffrn_reflns_theta_min 3.009
_diffrn_source 'Enhance (Mo) X-ray Source'
_exptl_absorpt_coefficient_mu 1.366
_exptl_absorpt_correction_T_max 1.00000
_exptl_absorpt_correction_T_min 0.63280
_exptl_absorpt_correction_type multi-scan
_exptl_absorpt_process_details
;
CrysAlisPro, Agilent Technologies,
Version 1.171.36.32 (release 02-08-2013 CrysAlis171 .NET)
(compiled Aug  2 2013,16:46:58)
Empirical absorption correction using spherical harmonics,
 implemented in SCALE3 ABSPACK scaling algorithm.
;
_exptl_crystal_colour brown
_exptl_crystal_density_diffrn 1.714
_exptl_crystal_description block
_exptl_crystal_F_000 1656
_exptl_crystal_size_max 0.300
_exptl_crystal_size_mid 0.200
_exptl_crystal_size_min 0.100
_refine_diff_density_max 0.599
_refine_diff_density_min -0.534
_refine_diff_density_rms 0.078
_refine_ls_extinction_method none
_refine_ls_goodness_of_fit_ref 1.030
_refine_ls_hydrogen_treatment constr
_refine_ls_matrix_type full
_refine_ls_number_parameters 406
_refine_ls_number_reflns 8485
_refine_ls_number_restraints 6
_refine_ls_restrained_S_all 1.033
_refine_ls_R_factor_all 0.0716
_refine_ls_R_factor_gt 0.0413
_refine_ls_shift/su_max 0.001
_refine_ls_shift/su_mean 0.000
_refine_ls_structure_factor_coef Fsqd
_refine_ls_weighting_details
;
 w=1/[\s^2^(Fo^2^)+(0.0466P)^2^+0.6231P]
 where P=(Fo^2^+2Fc^2^)/3
;
_refine_ls_weighting_scheme calc
_refine_ls_wR_factor_gt 0.0918
_refine_ls_wR_factor_ref 0.1059
_reflns_Friedel_coverage 0.000
_reflns_number_gt 5757
_reflns_number_total 8485
_reflns_threshold_expression 'I > 2\s(I)'
_cod_data_source_file c6dt01211f2.cif
_cod_data_source_block 2
_cod_depositor_comments
;
The following automatic conversions were performed:

'_exptl_absorpt_correction_type' value 'Multi-scan' changed to
'multi-scan' according to
/usr/data/users/saulius/crontab/automatic-downloads/rss-feeds/RSC/lib/dictionaries/cif_core.dic
dictionary named 'cif_core.dic' version 2.4.2 from 2011-04-26.

Automatic conversion script
Id: cif_fix_values 4268 2015-11-12 08:31:59Z antanas 

 Adding full bibliography for 7039182--7039188.cif.
;
_cod_database_code 7039183
_shelx_space_group_comment
;
The symmetry employed for this shelxl refinement is uniquely defined
by the following loop, which should always be used as a source of
symmetry information in preference to the above space-group names.
They are only intended as comments.
;
_shelx_estimated_absorpt_t_min 0.685
_shelx_estimated_absorpt_t_max 0.876
_shelxl_version_number 2013-2

loop_
_space_group_symop_operation_xyz
'x, y, z'
'-x+1/2, y+1/2, -z+1/2'
'-x, -y, -z'
'x-1/2, -y-1/2, z-1/2'

loop_
_atom_site_label
_atom_site_type_symbol
_atom_site_fract_x
_atom_site_fract_y
_atom_site_fract_z
_atom_site_U_iso_or_equiv
_atom_site_adp_type
_atom_site_occupancy
_atom_site_site_symmetry_order
_atom_site_calc_flag
_atom_site_refinement_flags_posn
_atom_site_refinement_flags_adp
Ag1 Ag 0.51368(2) 0.61947(2) 0.41718(2) 0.06490(11) Uani 1 1 d . .
Ag2 Ag 0.37672(2) 0.35512(2) 0.33966(2) 0.05039(9) Uani 1 1 d . .
P1 P 0.44156(5) 0.74110(6) 0.33815(5) 0.04130(19) Uani 1 1 d . .
P2 P 0.07040(5) 0.82120(5) 0.28901(5) 0.03836(18) Uani 1 1 d . .
N1 N 0.23390(16) 0.71120(17) 0.33848(16) 0.0404(6) Uani 1 1 d . .
N2 N 0.26469(17) 0.46762(17) 0.37049(15) 0.0414(6) Uani 1 1 d . .
N3 N 0.5993(2) 0.4421(2) 0.4112(2) 0.0609(8) Uani 1 1 d . .
N4 N 0.3119(3) 0.2362(2) 0.4732(2) 0.0605(8) Uani 1 1 d . .
O1 O 0.50971(18) 0.4579(2) 0.4254(2) 0.0829(9) Uani 1 1 d . .
O2 O 0.6545(2) 0.5060(2) 0.4016(2) 0.0914(10) Uani 1 1 d . .
O3 O 0.6269(3) 0.3638(2) 0.4070(3) 0.1295(17) Uani 1 1 d . .
O4 O 0.3728(2) 0.3010(2) 0.47280(17) 0.0802(8) Uani 1 1 d . .
O5 O 0.2691(3) 0.2146(2) 0.4066(2) 0.1051(12) Uani 1 1 d . U
O6 O 0.2966(3) 0.1995(2) 0.5360(2) 0.1112(12) Uani 1 1 d . .
C1 C 0.31172(18) 0.7285(2) 0.28379(18) 0.0391(7) Uani 1 1 d . .
H1A H 0.2944 0.7830 0.2532 0.047 Uiso 1 1 calc R U
H1B H 0.3123 0.6793 0.2451 0.047 Uiso 1 1 calc R U
C2 C 0.1784(2) 0.7889(2) 0.36391(18) 0.0403(7) Uani 1 1 d . .
H2A H 0.2248 0.8393 0.3720 0.048 Uiso 1 1 calc R U
H2B H 0.1526 0.7758 0.4158 0.048 Uiso 1 1 calc R U
C3 C 0.21864(19) 0.62523(19) 0.36749(17) 0.0349(6) Uani 1 1 d . .
C4 C 0.1485(2) 0.6067(2) 0.4228(2) 0.0453(7) Uani 1 1 d . .
H4 H 0.1075 0.6523 0.4401 0.054 Uiso 1 1 calc R U
C5 C 0.1399(2) 0.5207(2) 0.4519(2) 0.0505(8) Uani 1 1 d . .
H5 H 0.0943 0.5085 0.4901 0.061 Uiso 1 1 calc R U
C6 C 0.1984(2) 0.4525(2) 0.4247(2) 0.0475(7) Uani 1 1 d . .
H6 H 0.1915 0.3946 0.4447 0.057 Uiso 1 1 calc R U
C7 C 0.2747(2) 0.5515(2) 0.34307(18) 0.0393(7) Uani 1 1 d . .
H7 H 0.3216 0.5616 0.3055 0.047 Uiso 1 1 calc R U
C8 C 0.5178(2) 0.7758(2) 0.2578(2) 0.0464(8) Uani 1 1 d . .
C9 C 0.6226(2) 0.7670(3) 0.2709(2) 0.0734(12) Uani 1 1 d . .
H9 H 0.6519 0.7443 0.3204 0.088 Uiso 1 1 calc R U
C10 C 0.6838(3) 0.7916(4) 0.2117(3) 0.0808(13) Uani 1 1 d . .
H10 H 0.7541 0.7858 0.2220 0.097 Uiso 1 1 calc R U
C11 C 0.6435(3) 0.8244(3) 0.1383(3) 0.0681(11) Uani 1 1 d . .
H11 H 0.6855 0.8422 0.0990 0.082 Uiso 1 1 calc R U
C12 C 0.5406(3) 0.8305(4) 0.1237(3) 0.0866(15) Uani 1 1 d . .
H12 H 0.5118 0.8512 0.0734 0.104 Uiso 1 1 calc R U
C13 C 0.4782(3) 0.8062(3) 0.1824(3) 0.0797(14) Uani 1 1 d . .
H13 H 0.4080 0.8105 0.1709 0.096 Uiso 1 1 calc R U
C14 C 0.4208(2) 0.8405(2) 0.3980(2) 0.0513(8) Uani 1 1 d . .
C15 C 0.4069(3) 0.9256(3) 0.3638(3) 0.0680(10) Uani 1 1 d . .
H15 H 0.4189 0.9349 0.3097 0.082 Uiso 1 1 calc R U
C16 C 0.3756(3) 0.9964(3) 0.4093(4) 0.0901(15) Uani 1 1 d . .
H16 H 0.3670 1.0531 0.3858 0.108 Uiso 1 1 calc R U
C17 C 0.3571(4) 0.9840(4) 0.4883(4) 0.1016(19) Uani 1 1 d . .
H17 H 0.3352 1.0320 0.5183 0.122 Uiso 1 1 calc R U
C18 C 0.3707(3) 0.9005(4) 0.5242(3) 0.0911(16) Uani 1 1 d . .
H18 H 0.3572 0.8918 0.5780 0.109 Uiso 1 1 calc R U
C19 C 0.4049(3) 0.8289(3) 0.4789(2) 0.0668(10) Uani 1 1 d . .
H19 H 0.4169 0.7731 0.5035 0.080 Uiso 1 1 calc R U
C20 C -0.02026(19) 0.7310(2) 0.29947(19) 0.0392(7) Uani 1 1 d . .
C21 C -0.0205(2) 0.6596(2) 0.2461(2) 0.0521(8) Uani 1 1 d . .
H21 H 0.0200 0.6620 0.2030 0.063 Uiso 1 1 calc R U
C22 C -0.0802(3) 0.5839(3) 0.2554(3) 0.0648(10) Uani 1 1 d . .
H22 H -0.0784 0.5357 0.2197 0.078 Uiso 1 1 calc R U
C23 C -0.1419(3) 0.5808(3) 0.3178(3) 0.0652(10) Uani 1 1 d . .
H23 H -0.1816 0.5302 0.3247 0.078 Uiso 1 1 calc R U
C24 C -0.1448(3) 0.6523(3) 0.3698(2) 0.0623(10) Uani 1 1 d . .
H24 H -0.1885 0.6507 0.4108 0.075 Uiso 1 1 calc R U
C25 C -0.0835(2) 0.7274(2) 0.3623(2) 0.0507(8) Uani 1 1 d . .
H25 H -0.0847 0.7749 0.3989 0.061 Uiso 1 1 calc R U
C26 C 0.0196(2) 0.9215(2) 0.3336(2) 0.0465(7) Uani 1 1 d . .
C27 C 0.0800(3) 0.9792(3) 0.3811(4) 0.1015(18) Uani 1 1 d . .
H27 H 0.1477 0.9642 0.3957 0.122 Uiso 1 1 calc R U
C28 C 0.0423(5) 1.0599(4) 0.4081(4) 0.122(2) Uani 1 1 d . .
H28 H 0.0853 1.0990 0.4391 0.147 Uiso 1 1 calc R U
C29 C -0.0569(4) 1.0821(3) 0.3893(4) 0.1043(18) Uani 1 1 d . .
H29 H -0.0830 1.1350 0.4091 0.125 Uiso 1 1 calc R U
C30 C -0.1165(4) 1.0265(4) 0.3419(4) 0.1067(19) Uani 1 1 d . .
H30 H -0.1842 1.0419 0.3278 0.128 Uiso 1 1 calc R U
C31 C -0.0795(3) 0.9463(3) 0.3133(3) 0.0894(15) Uani 1 1 d . .
H31 H -0.1223 0.9092 0.2800 0.107 Uiso 1 1 calc R U

loop_
_atom_site_aniso_label
_atom_site_aniso_U_11
_atom_site_aniso_U_22
_atom_site_aniso_U_33
_atom_site_aniso_U_23
_atom_site_aniso_U_13
_atom_site_aniso_U_12
Ag1 0.06098(18) 0.0658(2) 0.0657(2) 0.00999(14) -0.00509(14) 0.01407(14)
Ag2 0.04661(14) 0.05484(17) 0.05084(17) -0.01351(11) 0.01042(11) 0.00261(11)
P1 0.0298(3) 0.0492(5) 0.0450(5) 0.0038(4) 0.0037(3) 0.0005(3)
P2 0.0302(3) 0.0388(4) 0.0468(4) 0.0054(3) 0.0074(3) 0.0015(3)
N1 0.0304(11) 0.0396(14) 0.0530(15) 0.0006(11) 0.0131(11) 0.0039(10)
N2 0.0360(12) 0.0440(15) 0.0454(15) -0.0027(11) 0.0101(11) 0.0007(11)
N3 0.0375(14) 0.062(2) 0.084(2) 0.0055(17) 0.0065(14) -0.0009(15)
N4 0.075(2) 0.0545(19) 0.052(2) 0.0020(15) 0.0070(16) 0.0153(17)
O1 0.0455(13) 0.081(2) 0.125(3) -0.0236(18) 0.0215(15) -0.0018(13)
O2 0.0539(15) 0.084(2) 0.137(3) 0.024(2) 0.0133(17) -0.0147(15)
O3 0.081(2) 0.066(2) 0.248(5) 0.020(3) 0.050(3) 0.0196(18)
O4 0.086(2) 0.083(2) 0.0667(18) 0.0019(15) -0.0183(15) -0.0097(17)
O5 0.135(3) 0.101(2) 0.073(2) 0.0031(18) -0.0236(19) -0.042(2)
O6 0.178(4) 0.093(2) 0.067(2) 0.0221(19) 0.034(2) 0.011(2)
C1 0.0288(13) 0.0457(17) 0.0434(17) 0.0068(13) 0.0060(12) 0.0029(12)
C2 0.0332(13) 0.0406(16) 0.0472(18) -0.0023(13) 0.0038(13) 0.0013(12)
C3 0.0272(12) 0.0408(16) 0.0368(15) -0.0009(12) 0.0034(11) 0.0022(11)
C4 0.0386(15) 0.0473(19) 0.0521(19) 0.0019(15) 0.0149(14) 0.0105(14)
C5 0.0442(16) 0.053(2) 0.058(2) 0.0092(16) 0.0242(15) 0.0095(15)
C6 0.0435(15) 0.0420(18) 0.058(2) 0.0050(15) 0.0123(15) -0.0004(14)
C7 0.0333(13) 0.0436(17) 0.0429(17) -0.0013(13) 0.0123(12) 0.0014(13)
C8 0.0320(14) 0.053(2) 0.055(2) 0.0008(15) 0.0096(14) -0.0014(13)
C9 0.0345(16) 0.129(4) 0.057(2) 0.007(2) 0.0034(16) -0.008(2)
C10 0.0341(17) 0.135(4) 0.074(3) -0.002(3) 0.0109(18) -0.017(2)
C11 0.052(2) 0.077(3) 0.080(3) 0.008(2) 0.028(2) -0.0095(19)
C12 0.054(2) 0.128(4) 0.080(3) 0.048(3) 0.022(2) 0.016(2)
C13 0.0341(16) 0.121(4) 0.086(3) 0.048(3) 0.0173(18) 0.012(2)
C14 0.0324(14) 0.059(2) 0.061(2) -0.0078(17) -0.0005(14) -0.0046(14)
C15 0.055(2) 0.054(2) 0.097(3) 0.000(2) 0.017(2) -0.0051(18)
C16 0.070(3) 0.053(3) 0.149(5) -0.023(3) 0.018(3) -0.007(2)
C17 0.074(3) 0.091(4) 0.139(5) -0.062(4) 0.004(3) 0.004(3)
C18 0.078(3) 0.122(5) 0.071(3) -0.042(3) -0.007(2) 0.019(3)
C19 0.059(2) 0.080(3) 0.059(2) -0.013(2) -0.0100(18) 0.012(2)
C20 0.0289(13) 0.0438(17) 0.0451(17) 0.0077(13) 0.0044(12) 0.0026(12)
C21 0.0460(17) 0.057(2) 0.055(2) 0.0004(16) 0.0116(15) -0.0056(16)
C22 0.060(2) 0.054(2) 0.081(3) -0.0008(19) 0.003(2) -0.0129(18)
C23 0.0472(18) 0.062(2) 0.087(3) 0.022(2) 0.0060(19) -0.0136(17)
C24 0.0424(17) 0.081(3) 0.066(2) 0.028(2) 0.0187(17) -0.0006(18)
C25 0.0413(15) 0.059(2) 0.053(2) 0.0095(16) 0.0119(15) 0.0036(15)
C26 0.0417(15) 0.0401(17) 0.058(2) 0.0077(15) 0.0061(14) 0.0061(14)
C27 0.069(3) 0.074(3) 0.156(5) -0.042(3) -0.019(3) 0.020(2)
C28 0.109(4) 0.074(3) 0.177(6) -0.055(4) -0.022(4) 0.021(3)
C29 0.106(4) 0.064(3) 0.143(5) -0.014(3) 0.011(4) 0.035(3)
C30 0.073(3) 0.086(4) 0.159(6) -0.013(4) -0.001(3) 0.046(3)
C31 0.056(2) 0.077(3) 0.130(4) -0.019(3) -0.018(2) 0.024(2)

loop_
_atom_type_symbol
_atom_type_description
_atom_type_scat_dispersion_real
_atom_type_scat_dispersion_imag
_atom_type_scat_source
C C 0.0033 0.0016 'International Tables Vol C Tables 4.2.6.8 and 6.1.1.4'
H H 0.0000 0.0000 'International Tables Vol C Tables 4.2.6.8 and 6.1.1.4'
N N 0.0061 0.0033 'International Tables Vol C Tables 4.2.6.8 and 6.1.1.4'
O O 0.0106 0.0060 'International Tables Vol C Tables 4.2.6.8 and 6.1.1.4'
P P 0.1023 0.0942 'International Tables Vol C Tables 4.2.6.8 and 6.1.1.4'
Ag Ag -0.8971 1.1015 'International Tables Vol C Tables 4.2.6.8 and 6.1.1.4'

loop_
_geom_angle_atom_site_label_1
_geom_angle_atom_site_label_2
_geom_angle_atom_site_label_3
_geom_angle
_geom_angle_site_symmetry_1
_geom_angle_site_symmetry_3
P1 Ag1 O1 141.42(7) . .
P1 Ag1 O4 102.42(7) . 3_666
O1 Ag1 O4 116.15(10) . 3_666
P1 Ag1 O2 135.11(8) . .
O1 Ag1 O2 50.48(8) . .
O4 Ag1 O2 89.69(11) 3_666 .
N2 Ag2 O4 88.28(10) . .
N2 Ag2 P2 127.12(7) . 2_545
O4 Ag2 P2 143.78(8) . 2_545
C14 P1 C8 106.81(16) . .
C14 P1 C1 99.37(14) . .
C8 P1 C1 103.14(13) . .
C14 P1 Ag1 113.37(12) . .
C8 P1 Ag1 113.31(10) . .
C1 P1 Ag1 119.21(10) . .
C20 P2 C26 107.12(14) . .
C20 P2 C2 102.47(13) . .
C26 P2 C2 103.49(14) . .
C20 P2 Ag2 120.01(11) . 2
C26 P2 Ag2 110.03(11) . 2
C2 P2 Ag2 112.27(10) . 2
C3 N1 C2 122.7(2) . .
C3 N1 C1 120.8(2) . .
C2 N1 C1 116.4(2) . .
C6 N2 C7 118.5(3) . .
C6 N2 Ag2 120.0(2) . .
C7 N2 Ag2 120.81(18) . .
O2 N3 O3 123.4(3) . .
O2 N3 O1 117.9(3) . .
O3 N3 O1 118.8(3) . .
O6 N4 O5 123.3(4) . .
O6 N4 O4 120.8(4) . .
O5 N4 O4 115.8(3) . .
N3 O1 Ag1 98.7(2) . .
N3 O2 Ag1 92.9(2) . .
N4 O4 Ag2 109.9(2) . .
N4 O4 Ag1 133.6(2) . 3_666
Ag2 O4 Ag1 116.44(13) . 3_666
N1 C1 P1 113.09(19) . .
N1 C1 H1A 109.0 . .
P1 C1 H1A 109.0 . .
N1 C1 H1B 109.0 . .
P1 C1 H1B 109.0 . .
H1A C1 H1B 107.8 . .
N1 C2 P2 113.0(2) . .
N1 C2 H2A 109.0 . .
P2 C2 H2A 109.0 . .
N1 C2 H2B 109.0 . .
P2 C2 H2B 109.0 . .
H2A C2 H2B 107.8 . .
N1 C3 C4 122.6(3) . .
N1 C3 C7 121.5(3) . .
C4 C3 C7 115.9(3) . .
C5 C4 C3 119.8(3) . .
C5 C4 H4 120.1 . .
C3 C4 H4 120.1 . .
C4 C5 C6 120.2(3) . .
C4 C5 H5 119.9 . .
C6 C5 H5 119.9 . .
N2 C6 C5 121.5(3) . .
N2 C6 H6 119.3 . .
C5 C6 H6 119.3 . .
N2 C7 C3 124.0(3) . .
N2 C7 H7 118.0 . .
C3 C7 H7 118.0 . .
C13 C8 C9 117.2(3) . .
C13 C8 P1 124.3(2) . .
C9 C8 P1 118.4(3) . .
C10 C9 C8 120.8(4) . .
C10 C9 H9 119.6 . .
C8 C9 H9 119.6 . .
C11 C10 C9 121.2(3) . .
C11 C10 H10 119.4 . .
C9 C10 H10 119.4 . .
C12 C11 C10 118.5(4) . .
C12 C11 H11 120.7 . .
C10 C11 H11 120.7 . .
C11 C12 C13 120.9(4) . .
C11 C12 H12 119.5 . .
C13 C12 H12 119.5 . .
C8 C13 C12 121.3(3) . .
C8 C13 H13 119.4 . .
C12 C13 H13 119.4 . .
C19 C14 C15 118.6(4) . .
C19 C14 P1 118.0(3) . .
C15 C14 P1 122.9(3) . .
C16 C15 C14 120.6(5) . .
C16 C15 H15 119.7 . .
C14 C15 H15 119.7 . .
C17 C16 C15 120.6(5) . .
C17 C16 H16 119.7 . .
C15 C16 H16 119.7 . .
C16 C17 C18 120.3(5) . .
C16 C17 H17 119.9 . .
C18 C17 H17 119.9 . .
C17 C18 C19 119.4(5) . .
C17 C18 H18 120.3 . .
C19 C18 H18 120.3 . .
C14 C19 C18 120.5(4) . .
C14 C19 H19 119.8 . .
C18 C19 H19 119.8 . .
C21 C20 C25 118.7(3) . .
C21 C20 P2 117.9(2) . .
C25 C20 P2 123.1(3) . .
C20 C21 C22 121.2(3) . .
C20 C21 H21 119.4 . .
C22 C21 H21 119.4 . .
C23 C22 C21 119.6(4) . .
C23 C22 H22 120.2 . .
C21 C22 H22 120.2 . .
C24 C23 C22 119.9(3) . .
C24 C23 H23 120.1 . .
C22 C23 H23 120.1 . .
C23 C24 C25 121.0(3) . .
C23 C24 H24 119.5 . .
C25 C24 H24 119.5 . .
C20 C25 C24 119.5(3) . .
C20 C25 H25 120.2 . .
C24 C25 H25 120.2 . .
C27 C26 C31 117.5(4) . .
C27 C26 P2 121.9(3) . .
C31 C26 P2 120.2(3) . .
C26 C27 C28 121.2(4) . .
C26 C27 H27 119.4 . .
C28 C27 H27 119.4 . .
C29 C28 C27 120.4(5) . .
C29 C28 H28 119.8 . .
C27 C28 H28 119.8 . .
C30 C29 C28 118.8(5) . .
C30 C29 H29 120.6 . .
C28 C29 H29 120.6 . .
C29 C30 C31 121.5(4) . .
C29 C30 H30 119.3 . .
C31 C30 H30 119.3 . .
C26 C31 C30 120.5(4) . .
C26 C31 H31 119.7 . .
C30 C31 H31 119.7 . .

loop_
_geom_bond_atom_site_label_1
_geom_bond_atom_site_label_2
_geom_bond_distance
_geom_bond_site_symmetry_2
Ag1 P1 2.3727(8) .
Ag1 O1 2.406(3) .
Ag1 O4 2.530(3) 3_666
Ag1 O2 2.541(3) .
Ag2 N2 2.321(2) .
Ag2 O4 2.341(3) .
Ag2 P2 2.3502(8) 2_545
P1 C14 1.811(4) .
P1 C8 1.814(3) .
P1 C1 1.864(3) .
P2 C20 1.817(3) .
P2 C26 1.819(3) .
P2 C2 1.855(3) .
P2 Ag2 2.3502(8) 2
N1 C3 1.386(4) .
N1 C2 1.451(4) .
N1 C1 1.454(3) .
N2 C6 1.329(4) .
N2 C7 1.337(4) .
N3 O2 1.217(4) .
N3 O3 1.224(4) .
N3 O1 1.250(3) .
N4 O6 1.204(4) .
N4 O5 1.226(4) .
N4 O4 1.256(4) .
O4 Ag1 2.529(3) 3_666
C1 H1A 0.9700 .
C1 H1B 0.9700 .
C2 H2A 0.9700 .
C2 H2B 0.9700 .
C3 C4 1.388(4) .
C3 C7 1.402(4) .
C4 C5 1.374(4) .
C4 H4 0.9300 .
C5 C6 1.375(4) .
C5 H5 0.9300 .
C6 H6 0.9300 .
C7 H7 0.9300 .
C8 C13 1.376(5) .
C8 C9 1.385(4) .
C9 C10 1.376(5) .
C9 H9 0.9300 .
C10 C11 1.364(6) .
C10 H10 0.9300 .
C11 C12 1.360(5) .
C11 H11 0.9300 .
C12 C13 1.378(5) .
C12 H12 0.9300 .
C13 H13 0.9300 .
C14 C19 1.381(5) .
C14 C15 1.390(5) .
C15 C16 1.380(6) .
C15 H15 0.9300 .
C16 C17 1.360(8) .
C16 H16 0.9300 .
C17 C18 1.379(8) .
C17 H17 0.9300 .
C18 C19 1.400(6) .
C18 H18 0.9300 .
C19 H19 0.9300 .
C20 C21 1.378(5) .
C20 C25 1.392(4) .
C21 C22 1.390(5) .
C21 H21 0.9300 .
C22 C23 1.373(6) .
C22 H22 0.9300 .
C23 C24 1.368(6) .
C23 H23 0.9300 .
C24 C25 1.392(5) .
C24 H24 0.9300 .
C25 H25 0.9300 .
C26 C27 1.365(5) .
C26 C31 1.369(5) .
C27 C28 1.388(6) .
C27 H27 0.9300 .
C28 C29 1.356(7) .
C28 H28 0.9300 .
C29 C30 1.340(7) .
C29 H29 0.9300 .
C30 C31 1.388(6) .
C30 H30 0.9300 .
C31 H31 0.9300 .
